data_7105194
loop_
_publ_author_name
'Sunasee, Rajesh'
'Clive, Derrick L J'

_publ_section_title
;
 Desymmetrization of 4-hydroxy-2,5-cyclohexadienones by radical
 cyclization: synthesis of optically pure gamma-lactones.
;
_journal_issue 5
_journal_name_full 'Chemical communications (Cambridge, England)'
_journal_page_first 701
_journal_page_last 703
_journal_paper_doi 10.1039/b920884d
_journal_volume 46
_journal_year 2010
_chemical_absolute_configuration syn
_chemical_formula_moiety 'C18 H24 O7'
_chemical_formula_sum 'C18 H24 O7'
_chemical_formula_weight 352.37
_chemical_name_systematic
;
?
;
_space_group_IT_number 19
_symmetry_cell_setting orthorhombic
_symmetry_space_group_name_Hall 'P 2ac 2ab'
_symmetry_space_group_name_H-M 'P 21 21 21'
_atom_sites_solution_hydrogens geom
_atom_sites_solution_primary direct
_atom_sites_solution_secondary difmap
_audit_creation_method SHELXL-97
_cell_angle_alpha 90.00
_cell_angle_beta 90.00
_cell_angle_gamma 90.00
_cell_formula_units_Z 4
_cell_length_a 10.1881(10)
_cell_length_b 11.5427(12)
_cell_length_c 15.3396(15)
_cell_measurement_reflns_used 6200
_cell_measurement_temperature 173(2)
_cell_measurement_theta_max 23.16
_cell_measurement_theta_min 2.21
_cell_volume 1803.9(3)
_computing_cell_refinement 'Bruker SAINT'
_computing_data_collection 'Bruker SMART'
_computing_data_reduction 'Bruker SAINT'
_computing_molecular_graphics 'Bruker SHELXTL'
_computing_publication_material 'Bruker SHELXTL'
_computing_structure_refinement 'SHELXL-97 (Sheldrick, 1997)'
_computing_structure_solution 'SHELXS-97 (Sheldrick, 2008)'
_diffrn_ambient_temperature 173(2)
_diffrn_measured_fraction_theta_full 0.995
_diffrn_measured_fraction_theta_max 0.995
_diffrn_measurement_device_type 'Bruker PLATFORM/SMART 1000 CCD'
_diffrn_measurement_method '\w scans'
_diffrn_radiation_monochromator graphite
_diffrn_radiation_source 'fine-focus sealed tube'
_diffrn_radiation_type MoK\a
_diffrn_radiation_wavelength 0.71073
_diffrn_reflns_av_R_equivalents 0.0376
_diffrn_reflns_av_sigmaI/netI 0.0304
_diffrn_reflns_limit_h_max 13
_diffrn_reflns_limit_h_min -13
_diffrn_reflns_limit_k_max 14
_diffrn_reflns_limit_k_min -15
_diffrn_reflns_limit_l_max 19
_diffrn_reflns_limit_l_min -19
_diffrn_reflns_number 15820
_diffrn_reflns_theta_full 27.57
_diffrn_reflns_theta_max 27.57
_diffrn_reflns_theta_min 2.21
_diffrn_standards_number 0
_exptl_absorpt_coefficient_mu 0.100
_exptl_absorpt_correction_T_max 0.9772
_exptl_absorpt_correction_T_min 0.9710
_exptl_absorpt_correction_type integration
_exptl_absorpt_process_details 'SADABS (Sheldrick, 2008)'
_exptl_crystal_colour colorless
_exptl_crystal_density_diffrn 1.297
_exptl_crystal_density_method 'not measured'
_exptl_crystal_description prism
_exptl_crystal_F_000 752
_exptl_crystal_size_max 0.30
_exptl_crystal_size_mid 0.24
_exptl_crystal_size_min 0.23
_refine_diff_density_max 0.269
_refine_diff_density_min -0.206
_refine_diff_density_rms 0.045
_refine_ls_abs_structure_details 'Flack H D (1983), Acta Cryst. A39, 876-881'
_refine_ls_abs_structure_Flack 0.3(9)
_refine_ls_extinction_method none
_refine_ls_goodness_of_fit_ref 1.057
_refine_ls_hydrogen_treatment constr
_refine_ls_matrix_type full
_refine_ls_number_parameters 227
_refine_ls_number_reflns 4141
_refine_ls_number_restraints 0
_refine_ls_restrained_S_all 1.057
_refine_ls_R_factor_all 0.0507
_refine_ls_R_factor_gt 0.0385
_refine_ls_shift/su_max 0.000
_refine_ls_shift/su_mean 0.000
_refine_ls_structure_factor_coef Fsqd
_refine_ls_weighting_details 'calc w=1/[\s^2^(Fo^2^)+(0.0332P)^2^+0.5280P] where P=(Fo^2^+2Fc^2^)/3'
_refine_ls_weighting_scheme calc
_refine_ls_wR_factor_gt 0.0847
_refine_ls_wR_factor_ref 0.0909
_reflns_number_gt 3499
_reflns_number_total 4141
_reflns_threshold_expression I>2\s(I)
_cod_data_source_file b920884d.txt
_cod_data_source_block dlc0901
_cod_depositor_comments
;
The following automatic conversions were performed:
'_symmetry_cell_setting' value 'Orthorhombic' changed to 'orthorhombic'
according to '/home/saulius/struct/CIF-dictionaries/cif_core.dic'
dictionary named 'cif_core.dic' version 2.4.1 from 2010-06-29.

Automatic conversion script
Id: cif_fix_enum 1527 2010-12-29 10:47:43Z saulius 
;
_cod_database_code 7105194

loop_
_symmetry_equiv_pos_as_xyz
'x, y, z'
'-x+1/2, -y, z+1/2'
'-x, y+1/2, -z+1/2'
'x+1/2, -y+1/2, -z'

loop_
_atom_site_label
_atom_site_type_symbol
_atom_site_fract_x
_atom_site_fract_y
_atom_site_fract_z
_atom_site_U_iso_or_equiv
_atom_site_adp_type
_atom_site_occupancy
_atom_site_symmetry_multiplicity
_atom_site_calc_flag
_atom_site_refinement_flags
_atom_site_disorder_assembly
_atom_site_disorder_group
O1 O 0.27005(12) 0.32168(11) 0.35658(8) 0.0342(3) Uani 1 1 d . . .
O2 O 0.22971(12) 0.26883(11) 0.21674(8) 0.0338(3) Uani 1 1 d . . .
O3 O 0.04173(12) 0.08382(10) 0.26810(8) 0.0285(3) Uani 1 1 d . . .
O4 O 0.04314(12) -0.01985(10) 0.39362(8) 0.0314(3) Uani 1 1 d . . .
O5 O 0.30190(18) 0.18374(15) 0.63385(10) 0.0597(5) Uani 1 1 d . . .
O6 O -0.10315(13) 0.10996(12) 0.10725(8) 0.0363(3) Uani 1 1 d . . .
O7 O -0.05751(16) 0.14107(17) -0.03278(9) 0.0594(5) Uani 1 1 d . . .
C1 C 0.13439(17) 0.28881(15) 0.35377(11) 0.0279(4) Uani 1 1 d . . .
H1 H 0.0806 0.3509 0.3818 0.033 Uiso 1 1 calc R . .
C2 C 0.32040(19) 0.33141(17) 0.26923(12) 0.0360(4) Uani 1 1 d . . .
C3 C 0.10401(17) 0.28614(15) 0.25575(11) 0.0279(4) Uani 1 1 d . . .
H3 H 0.0684 0.3631 0.2373 0.034 Uiso 1 1 calc R . .
C4 C 0.01078(17) 0.19157(14) 0.22740(11) 0.0278(4) Uani 1 1 d . . .
H4 H -0.0803 0.2143 0.2446 0.033 Uiso 1 1 calc R . .
C5 C 0.01744(17) 0.09010(14) 0.35920(11) 0.0273(4) Uani 1 1 d . . .
H5 H -0.0755 0.1134 0.3708 0.033 Uiso 1 1 calc R . .
C6 C 0.17600(17) -0.02463(15) 0.42934(12) 0.0294(4) Uani 1 1 d . . .
C7 C 0.15561(19) -0.05230(16) 0.52433(12) 0.0339(4) Uani 1 1 d . . .
H7 H 0.1084 -0.1208 0.5382 0.041 Uiso 1 1 calc R . .
C8 C 0.19863(19) 0.01176(17) 0.59005(12) 0.0368(4) Uani 1 1 d . . .
H8 H 0.1777 -0.0104 0.6481 0.044 Uiso 1 1 calc R . .
C9 C 0.2779(2) 0.11640(18) 0.57539(12) 0.0377(4) Uani 1 1 d . . .
C10 C 0.33091(18) 0.13165(17) 0.48468(12) 0.0351(4) Uani 1 1 d . . .
H10A H 0.4119 0.0849 0.4786 0.042 Uiso 1 1 calc R . .
H10B H 0.3549 0.2140 0.4762 0.042 Uiso 1 1 calc R . .
C11 C 0.23417(17) 0.09604(14) 0.41338(11) 0.0268(4) Uani 1 1 d . . .
H11 H 0.2820 0.0948 0.3565 0.032 Uiso 1 1 calc R . .
C12 C 0.11313(17) 0.17387(15) 0.40357(11) 0.0259(4) Uani 1 1 d . . .
H12 H 0.0788 0.1923 0.4630 0.031 Uiso 1 1 calc R . .
C13 C 0.3270(2) 0.45828(17) 0.24385(13) 0.0454(5) Uani 1 1 d . . .
H13A H 0.2396 0.4929 0.2489 0.054 Uiso 1 1 calc R . .
H13B H 0.3578 0.4650 0.1835 0.054 Uiso 1 1 calc R . .
H13C H 0.3880 0.4988 0.2827 0.054 Uiso 1 1 calc R . .
C14 C 0.4520(2) 0.2719(2) 0.26304(16) 0.0502(6) Uani 1 1 d . . .
H14A H 0.4427 0.1905 0.2801 0.060 Uiso 1 1 calc R . .
H14B H 0.5145 0.3103 0.3021 0.060 Uiso 1 1 calc R . .
H14C H 0.4843 0.2764 0.2030 0.060 Uiso 1 1 calc R . .
C15 C 0.01401(17) 0.17368(17) 0.13029(11) 0.0312(4) Uani 1 1 d . . .
H15A H 0.0157 0.2493 0.0998 0.037 Uiso 1 1 calc R . .
H15B H 0.0933 0.1294 0.1135 0.037 Uiso 1 1 calc R . .
C16 C -0.12958(19) 0.10283(17) 0.02169(12) 0.0349(4) Uani 1 1 d . . .
C17 C -0.2590(3) 0.0481(2) 0.00427(15) 0.0590(7) Uani 1 1 d . . .
H17A H -0.2771 0.0501 -0.0585 0.071 Uiso 1 1 calc R . .
H17B H -0.3277 0.0906 0.0355 0.071 Uiso 1 1 calc R . .
H17C H -0.2575 -0.0325 0.0243 0.071 Uiso 1 1 calc R . .
C18 C 0.2532(2) -0.11850(16) 0.38288(14) 0.0391(5) Uani 1 1 d . . .
H18A H 0.2132 -0.1941 0.3946 0.047 Uiso 1 1 calc R . .
H18B H 0.3440 -0.1184 0.4040 0.047 Uiso 1 1 calc R . .
H18C H 0.2525 -0.1036 0.3200 0.047 Uiso 1 1 calc R . .

loop_
_atom_site_aniso_label
_atom_site_aniso_U_11
_atom_site_aniso_U_22
_atom_site_aniso_U_33
_atom_site_aniso_U_23
_atom_site_aniso_U_13
_atom_site_aniso_U_12
O1 0.0352(7) 0.0374(7) 0.0300(6) 0.0032(5) -0.0051(5) -0.0122(6)
O2 0.0309(7) 0.0384(7) 0.0323(6) -0.0052(5) 0.0022(5) -0.0061(6)
O3 0.0296(6) 0.0276(6) 0.0282(6) -0.0023(5) -0.0045(5) 0.0019(5)
O4 0.0264(6) 0.0292(6) 0.0385(7) 0.0043(5) -0.0076(6) -0.0056(5)
O5 0.0762(12) 0.0598(10) 0.0432(8) -0.0114(8) -0.0158(8) -0.0183(9)
O6 0.0400(7) 0.0406(7) 0.0284(7) 0.0004(6) -0.0080(6) -0.0098(6)
O7 0.0422(8) 0.1071(14) 0.0288(7) -0.0084(8) 0.0011(7) -0.0087(9)
C1 0.0280(9) 0.0261(8) 0.0294(9) -0.0025(7) -0.0014(7) -0.0009(7)
C2 0.0357(10) 0.0396(10) 0.0326(9) 0.0003(8) -0.0004(8) -0.0094(9)
C3 0.0310(9) 0.0257(8) 0.0271(9) -0.0001(7) -0.0013(7) 0.0023(7)
C4 0.0255(8) 0.0298(9) 0.0282(9) 0.0007(7) -0.0018(7) 0.0036(7)
C5 0.0256(9) 0.0271(8) 0.0293(9) -0.0007(7) -0.0025(7) -0.0006(7)
C6 0.0256(9) 0.0275(8) 0.0349(9) -0.0008(8) -0.0056(7) -0.0031(7)
C7 0.0323(10) 0.0317(9) 0.0378(10) 0.0084(8) -0.0045(8) -0.0014(8)
C8 0.0392(11) 0.0404(11) 0.0309(9) 0.0055(8) -0.0048(8) 0.0022(9)
C9 0.0367(10) 0.0399(10) 0.0365(10) -0.0004(9) -0.0151(9) 0.0000(9)
C10 0.0276(9) 0.0339(10) 0.0439(11) 0.0038(8) -0.0096(8) -0.0049(8)
C11 0.0248(8) 0.0285(8) 0.0272(8) -0.0013(7) -0.0013(7) -0.0007(7)
C12 0.0257(8) 0.0292(8) 0.0227(8) -0.0008(7) -0.0017(7) -0.0016(7)
C13 0.0584(13) 0.0401(11) 0.0376(11) 0.0045(9) 0.0011(10) -0.0167(10)
C14 0.0324(11) 0.0573(13) 0.0609(15) 0.0019(11) 0.0030(10) -0.0078(10)
C15 0.0280(9) 0.0375(9) 0.0280(9) -0.0038(8) -0.0020(7) 0.0004(8)
C16 0.0374(10) 0.0378(10) 0.0294(10) -0.0034(8) -0.0063(8) 0.0054(9)
C17 0.0629(15) 0.0745(16) 0.0397(11) 0.0057(11) -0.0173(11) -0.0275(14)
C18 0.0338(10) 0.0309(9) 0.0527(12) -0.0073(9) -0.0032(9) -0.0001(9)

loop_
_atom_type_symbol
_atom_type_description
_atom_type_scat_dispersion_real
_atom_type_scat_dispersion_imag
_atom_type_scat_source
C C 0.0033 0.0016 'International Tables Vol C Tables 4.2.6.8 and 6.1.1.4'
H H 0.0000 0.0000 'International Tables Vol C Tables 4.2.6.8 and 6.1.1.4'
O O 0.0106 0.0060 'International Tables Vol C Tables 4.2.6.8 and 6.1.1.4'

loop_
_geom_angle_atom_site_label_1
_geom_angle_atom_site_label_2
_geom_angle_atom_site_label_3
_geom_angle
_geom_angle_site_symmetry_1
_geom_angle_site_symmetry_3
_geom_angle_publ_flag
C1 O1 C2 109.65(13) . . ?
C2 O2 C3 105.92(13) . . ?
C5 O3 C4 110.32(12) . . ?
C5 O4 C6 110.43(12) . . ?
C16 O6 C15 115.84(14) . . ?
O1 C1 C3 103.24(14) . . ?
O1 C1 C12 110.32(14) . . ?
C3 C1 C12 116.00(14) . . ?
O2 C2 O1 104.82(14) . . ?
O2 C2 C14 108.08(16) . . ?
O1 C2 C14 109.86(16) . . ?
O2 C2 C13 111.95(16) . . ?
O1 C2 C13 109.28(16) . . ?
C14 C2 C13 112.55(18) . . ?
O2 C3 C4 110.01(14) . . ?
O2 C3 C1 103.45(14) . . ?
C4 C3 C1 115.03(14) . . ?
O3 C4 C15 107.99(14) . . ?
O3 C4 C3 111.40(13) . . ?
C15 C4 C3 111.74(14) . . ?
O4 C5 O3 106.99(13) . . ?
O4 C5 C12 106.59(13) . . ?
O3 C5 C12 110.99(13) . . ?
O4 C6 C7 104.07(14) . . ?
O4 C6 C18 109.35(14) . . ?
C7 C6 C18 112.00(16) . . ?
O4 C6 C11 105.30(13) . . ?
C7 C6 C11 113.61(15) . . ?
C18 C6 C11 111.92(15) . . ?
C8 C7 C6 124.90(17) . . ?
C7 C8 C9 121.59(18) . . ?
O5 C9 C8 121.64(19) . . ?
O5 C9 C10 122.52(19) . . ?
C8 C9 C10 115.80(16) . . ?
C9 C10 C11 113.53(15) . . ?
C10 C11 C12 115.55(14) . . ?
C10 C11 C6 112.29(14) . . ?
C12 C11 C6 103.71(13) . . ?
C5 C12 C11 100.69(13) . . ?
C5 C12 C1 114.27(14) . . ?
C11 C12 C1 116.02(14) . . ?
O6 C15 C4 107.09(14) . . ?
O7 C16 O6 122.48(18) . . ?
O7 C16 C17 125.14(18) . . ?
O6 C16 C17 112.33(17) . . ?

loop_
_geom_bond_atom_site_label_1
_geom_bond_atom_site_label_2
_geom_bond_distance
_geom_bond_site_symmetry_2
_geom_bond_publ_flag
O1 C1 1.434(2) . ?
O1 C2 1.439(2) . ?
O2 C2 1.423(2) . ?
O2 C3 1.428(2) . ?
O3 C5 1.421(2) . ?
O3 C4 1.427(2) . ?
O4 C5 1.399(2) . ?
O4 C6 1.461(2) . ?
O5 C9 1.212(2) . ?
O6 C16 1.342(2) . ?
O6 C15 1.446(2) . ?
O7 C16 1.197(2) . ?
C1 C3 1.535(2) . ?
C1 C12 1.546(2) . ?
C2 C14 1.509(3) . ?
C2 C13 1.517(3) . ?
C3 C4 1.511(2) . ?
C4 C15 1.504(2) . ?
C5 C12 1.533(2) . ?
C6 C7 1.506(3) . ?
C6 C18 1.517(3) . ?
C6 C11 1.533(2) . ?
C7 C8 1.325(3) . ?
C8 C9 1.470(3) . ?
C9 C10 1.503(3) . ?
C10 C11 1.529(2) . ?
C11 C12 1.533(2) . ?
C16 C17 1.486(3) . ?

loop_
_geom_torsion_atom_site_label_1
_geom_torsion_atom_site_label_2
_geom_torsion_atom_site_label_3
_geom_torsion_atom_site_label_4
_geom_torsion
_geom_torsion_site_symmetry_1
_geom_torsion_site_symmetry_2
_geom_torsion_site_symmetry_3
_geom_torsion_site_symmetry_4
_geom_torsion_publ_flag
C2 O1 C1 C3 -3.16(17) . . . . ?
C2 O1 C1 C12 121.40(15) . . . . ?
C3 O2 C2 O1 34.15(18) . . . . ?
C3 O2 C2 C14 151.28(15) . . . . ?
C3 O2 C2 C13 -84.20(18) . . . . ?
C1 O1 C2 O2 -18.49(18) . . . . ?
C1 O1 C2 C14 -134.40(16) . . . . ?
C1 O1 C2 C13 101.66(18) . . . . ?
C2 O2 C3 C4 -159.11(14) . . . . ?
C2 O2 C3 C1 -35.74(18) . . . . ?
O1 C1 C3 O2 23.49(17) . . . . ?
C12 C1 C3 O2 -97.28(17) . . . . ?
O1 C1 C3 C4 143.49(14) . . . . ?
C12 C1 C3 C4 22.7(2) . . . . ?
C5 O3 C4 C15 -169.65(13) . . . . ?
C5 O3 C4 C3 67.29(17) . . . . ?
O2 C3 C4 O3 72.60(17) . . . . ?
C1 C3 C4 O3 -43.7(2) . . . . ?
O2 C3 C4 C15 -48.29(19) . . . . ?
C1 C3 C4 C15 -164.60(15) . . . . ?
C6 O4 C5 O3 96.63(15) . . . . ?
C6 O4 C5 C12 -22.17(18) . . . . ?
C4 O3 C5 O4 176.90(13) . . . . ?
C4 O3 C5 C12 -67.19(17) . . . . ?
C5 O4 C6 C7 119.44(15) . . . . ?
C5 O4 C6 C18 -120.74(15) . . . . ?
C5 O4 C6 C11 -0.33(18) . . . . ?
O4 C6 C7 C8 -122.86(19) . . . . ?
C18 C6 C7 C8 119.1(2) . . . . ?
C11 C6 C7 C8 -8.9(3) . . . . ?
C6 C7 C8 C9 -2.9(3) . . . . ?
C7 C8 C9 O5 169.6(2) . . . . ?
C7 C8 C9 C10 -12.7(3) . . . . ?
O5 C9 C10 C11 -143.01(19) . . . . ?
C8 C9 C10 C11 39.2(2) . . . . ?
C9 C10 C11 C12 68.6(2) . . . . ?
C9 C10 C11 C6 -50.1(2) . . . . ?
O4 C6 C11 C10 147.81(15) . . . . ?
C7 C6 C11 C10 34.6(2) . . . . ?
C18 C6 C11 C10 -93.48(18) . . . . ?
O4 C6 C11 C12 22.38(17) . . . . ?
C7 C6 C11 C12 -90.86(17) . . . . ?
C18 C6 C11 C12 141.08(15) . . . . ?
O4 C5 C12 C11 34.93(16) . . . . ?
O3 C5 C12 C11 -81.23(15) . . . . ?
O4 C5 C12 C1 160.02(14) . . . . ?
O3 C5 C12 C1 43.86(19) . . . . ?
C10 C11 C12 C5 -157.25(14) . . . . ?
C6 C11 C12 C5 -33.93(16) . . . . ?
C10 C11 C12 C1 78.85(19) . . . . ?
C6 C11 C12 C1 -157.82(14) . . . . ?
O1 C1 C12 C5 -139.57(14) . . . . ?
C3 C1 C12 C5 -22.7(2) . . . . ?
O1 C1 C12 C11 -23.0(2) . . . . ?
C3 C1 C12 C11 93.85(18) . . . . ?
C16 O6 C15 C4 168.91(15) . . . . ?
O3 C4 C15 O6 74.38(17) . . . . ?
C3 C4 C15 O6 -162.76(14) . . . . ?
C15 O6 C16 O7 3.9(3) . . . . ?
C15 O6 C16 C17 -173.35(18) . . . . ?

loop_
_cod_related_entry_id
_cod_related_entry_database
_cod_related_entry_code
1 ChemSpider 26572518
